data_7000887
loop_
_publ_author_name
'Bai, Zheng-Shuai'
'Xu, Jing'
'Okamura, Taka-aki'
'Chen, Man-Sheng'
'Sun, Wei-Yin'
'Ueyama, Norikazu'

_publ_section_title
;
 Novel dense organic--lanthanide hybrid architectures: syntheses,
 structures and magnetic properties
;
_journal_issue 14
_journal_name_full 'Dalton Transactions'
_journal_page_first 2528
_journal_page_last 2539
_journal_paper_doi 10.1039/b816205k
_journal_year 2009
_chemical_formula_moiety 'C42 H28 Dy4 N6 O32 '
_chemical_formula_sum 'C42 H28 Dy4 N6 O32'
_chemical_formula_weight 1778.70
_chemical_name_systematic
;
[Dy4(BPTCA)3(OH2)8]
;
_space_group_IT_number 15
_symmetry_cell_setting monoclinic
_symmetry_space_group_name_Hall '-C 2yc'
_symmetry_space_group_name_H-M 'C 1 2/c 1'
_atom_sites_solution_hydrogens geom
_atom_sites_solution_primary direct
_atom_sites_solution_secondary difmap
_audit_creation_method SHELXL-97
_cell_angle_alpha 90.00
_cell_angle_beta 105.315(8)
_cell_angle_gamma 90.00
_cell_formula_units_Z 4
_cell_length_a 12.1025(16)
_cell_length_b 22.287(4)
_cell_length_c 21.695(3)
_cell_measurement_reflns_used 15753
_cell_measurement_temperature 200(2)
_cell_measurement_theta_max 27.5
_cell_measurement_theta_min 3.1
_cell_volume 5644.0(15)
_computing_structure_refinement 'SHELXL-97 (Sheldrick, 2008)'
_computing_structure_solution 'SIR92 (Altomare et al., 1994)'
_diffrn_ambient_temperature 200(2)
_diffrn_detector_area_resol_mean 10.00
_diffrn_measured_fraction_theta_full 0.998
_diffrn_measured_fraction_theta_max 0.998
_diffrn_measurement_device_type 'Rigaku RAXIS-RAPID Imaging Plate'
_diffrn_measurement_method \w
_diffrn_radiation_monochromator graphite
_diffrn_radiation_source 'fine-focus sealed tube'
_diffrn_radiation_type MoK\a
_diffrn_radiation_wavelength 0.71075
_diffrn_reflns_av_R_equivalents 0.0518
_diffrn_reflns_av_sigmaI/netI 0.0404
_diffrn_reflns_limit_h_max 14
_diffrn_reflns_limit_h_min -14
_diffrn_reflns_limit_k_max 26
_diffrn_reflns_limit_k_min -26
_diffrn_reflns_limit_l_max 25
_diffrn_reflns_limit_l_min -25
_diffrn_reflns_number 21653
_diffrn_reflns_theta_full 25.01
_diffrn_reflns_theta_max 25.01
_diffrn_reflns_theta_min 3.08
_exptl_absorpt_coefficient_mu 5.334
_exptl_absorpt_correction_T_max 0.852
_exptl_absorpt_correction_T_min 0.499
_exptl_absorpt_correction_type multi-scan
_exptl_absorpt_process_details '(Higashi, 1995)'
_exptl_crystal_colour colorless
_exptl_crystal_density_diffrn 2.093
_exptl_crystal_density_method 'not measured'
_exptl_crystal_description platelet
_exptl_crystal_F_000 3368
_exptl_crystal_size_max 0.200
_exptl_crystal_size_mid 0.150
_exptl_crystal_size_min 0.030
_refine_diff_density_max 5.141
_refine_diff_density_min -7.031
_refine_diff_density_rms 0.298
_refine_ls_extinction_method none
_refine_ls_goodness_of_fit_ref 1.096
_refine_ls_hydrogen_treatment constr
_refine_ls_matrix_type full
_refine_ls_number_parameters 352
_refine_ls_number_reflns 4967
_refine_ls_number_restraints 50
_refine_ls_restrained_S_all 1.102
_refine_ls_R_factor_all 0.0992
_refine_ls_R_factor_gt 0.0882
_refine_ls_shift/su_max 0.001
_refine_ls_shift/su_mean 0.000
_refine_ls_structure_factor_coef Fsqd
_refine_ls_weighting_details 'calc w=1/[\s^2^(Fo^2^)+(0.0709P)^2^+467.9748P] where P=(Fo^2^+2Fc^2^)/3'
_refine_ls_weighting_scheme calc
_refine_ls_wR_factor_gt 0.2069
_refine_ls_wR_factor_ref 0.2144
_reflns_number_gt 4187
_reflns_number_total 4967
_reflns_threshold_expression >2\s(I)
_cod_data_source_file b816205k.txt
_cod_data_source_block 5-sq
_cod_original_cell_volume 5644.0(14)
_cod_original_sg_symbol_H-M 'C 2/c'
_cod_database_code 7000887

loop_
_symmetry_equiv_pos_as_xyz
'x, y, z'
'-x, y, -z+1/2'
'x+1/2, y+1/2, z'
'-x+1/2, y+1/2, -z+1/2'
'-x, -y, -z'
'x, -y, z-1/2'
'-x+1/2, -y+1/2, -z'
'x+1/2, -y+1/2, z-1/2'

loop_
_atom_site_label
_atom_site_type_symbol
_atom_site_fract_x
_atom_site_fract_y
_atom_site_fract_z
_atom_site_U_iso_or_equiv
_atom_site_adp_type
_atom_site_occupancy
_atom_site_symmetry_multiplicity
_atom_site_calc_flag
_atom_site_refinement_flags
_atom_site_disorder_assembly
_atom_site_disorder_group
Dy1 Dy 0.5000 0.74694(5) 0.2500 0.0350(3) Uani 1 2 d S . .
Dy2 Dy 0.0000 0.78664(5) 0.2500 0.0380(3) Uani 1 2 d S . .
Dy3 Dy 0.13866(7) 0.36983(6) 0.52571(4) 0.0708(4) Uani 1 1 d U . .
O1 O 0.6438(10) 0.6752(5) 0.3016(5) 0.045(3) Uani 1 1 d . . .
O2 O 0.7149(9) 0.6109(4) 0.3813(5) 0.035(2) Uani 1 1 d . . .
O3 O 0.3260(10) 0.7742(5) 0.2753(5) 0.041(3) Uani 1 1 d . . .
O4 O 0.1767(10) 0.7469(5) 0.3109(5) 0.047(3) Uani 1 1 d . . .
O5 O 0.3044(18) 0.3426(8) 0.4899(10) 0.108(5) Uani 1 1 d . . .
O6 O 0.410(3) 0.3625(9) 0.4231(14) 0.172(9) Uani 1 1 d . . .
O7 O 0.1267(18) 0.4768(8) 0.5751(10) 0.108(5) Uani 1 1 d D . .
O8 O 0.014(2) 0.5524(9) 0.5020(12) 0.172(9) Uani 1 1 d DU . .
O9 O -0.0427(12) 0.7373(6) 0.3422(6) 0.056(3) Uani 1 1 d . . .
O10 O -0.0366(12) 0.6548(7) 0.4029(6) 0.072(4) Uani 1 1 d U . .
O11 O 0.0766(11) 0.2940(5) 0.3525(5) 0.049(3) Uani 1 1 d . . .
O12 O 0.0884(14) 0.3759(7) 0.4141(7) 0.075(4) Uani 1 1 d . . .
O13 O 0.1483(11) 0.8446(6) 0.2183(8) 0.067(4) Uani 1 1 d . . .
O14 O 0.0772(13) 0.8577(6) 0.3370(8) 0.076(4) Uani 1 1 d . . .
O15 O 0.194(2) 0.2714(8) 0.5651(12) 0.133(9) Uani 1 1 d U . .
O16 O -0.047(3) 0.3299(19) 0.4713(14) 0.239(18) Uani 1 1 d U . .
N11 N 0.4493(11) 0.6837(5) 0.3315(6) 0.035(3) Uani 1 1 d . . .
N21 N 0.2435(12) 0.4558(7) 0.4936(6) 0.049(4) Uani 1 1 d . . .
C5 C -0.0350(15) 0.6814(10) 0.3521(9) 0.053(5) Uani 1 1 d . . .
C6 C 0.0681(16) 0.3496(9) 0.3618(8) 0.056(5) Uani 1 1 d . . .
C1 C 0.6357(12) 0.6422(6) 0.3469(7) 0.032(3) Uani 1 1 d D . .
C12 C 0.5179(12) 0.6391(6) 0.3592(6) 0.033(3) Uani 1 1 d D . .
C13 C 0.4844(12) 0.5953(7) 0.3952(7) 0.037(3) Uani 1 1 d D . .
H1 H 0.5356 0.5643 0.4147 0.045 Uiso 1 1 calc R . .
C14 C 0.3723(12) 0.5975(6) 0.4024(7) 0.039(3) Uani 1 1 d D . .
C15 C 0.3036(13) 0.6460(6) 0.3754(7) 0.039(4) Uani 1 1 d D . .
H2 H 0.2290 0.6503 0.3813 0.047 Uiso 1 1 calc R . .
C16 C 0.3452(13) 0.6874(6) 0.3402(7) 0.037(3) Uani 1 1 d D . .
C2 C 0.2763(13) 0.7404(7) 0.3065(6) 0.037(4) Uani 1 1 d D . .
C3 C 0.346(3) 0.3785(9) 0.456(2) 0.140(12) Uani 1 1 d D . .
C22 C 0.3161(19) 0.4442(7) 0.4590(10) 0.063(4) Uani 1 1 d D . .
C23 C 0.3616(18) 0.4891(7) 0.4300(10) 0.062(4) Uani 1 1 d D . .
H3 H 0.4139 0.4797 0.4055 0.074 Uiso 1 1 calc R . .
C24 C 0.3306(13) 0.5487(7) 0.4365(8) 0.046(4) Uani 1 1 d D . .
C25 C 0.2545(18) 0.5582(8) 0.4736(10) 0.062(4) Uani 1 1 d D . .
H4 H 0.2335 0.5980 0.4815 0.074 Uiso 1 1 calc R . .
C26 C 0.2094(18) 0.5104(8) 0.4990(10) 0.063(4) Uani 1 1 d D . .
C4 C 0.1053(17) 0.5151(7) 0.5262(9) 0.140(12) Uani 1 1 d D . .
N31 N 0.0000 0.6724(8) 0.2500 0.043(4) Uani 1 2 d SD . .
C32 C -0.0165(16) 0.6428(7) 0.2998(8) 0.048(4) Uani 1 1 d D . .
C33 C -0.0182(17) 0.5806(7) 0.3018(9) 0.060(5) Uani 1 1 d D . .
H5 H -0.0315 0.5601 0.3376 0.072 Uiso 1 1 calc R . .
C34 C 0.0000 0.5490(9) 0.2500 0.067(8) Uani 1 2 d SD . .
N41 N 0.0000 0.3581(8) 0.2500 0.051(5) Uani 1 2 d SD . .
C42 C 0.0301(17) 0.3890(6) 0.3040(8) 0.051(4) Uani 1 1 d D . .
C43 C 0.0316(19) 0.4509(7) 0.3063(9) 0.071(6) Uani 1 1 d D . .
H6 H 0.0542 0.4711 0.3462 0.086 Uiso 1 1 calc R . .
C44 C 0.0000 0.4835(12) 0.2500 0.073(9) Uani 1 2 d SD . .

loop_
_atom_site_aniso_label
_atom_site_aniso_U_11
_atom_site_aniso_U_22
_atom_site_aniso_U_33
_atom_site_aniso_U_23
_atom_site_aniso_U_13
_atom_site_aniso_U_12
Dy1 0.0450(6) 0.0389(6) 0.0218(5) 0.000 0.0101(4) 0.000
Dy2 0.0499(6) 0.0334(6) 0.0407(6) 0.000 0.0295(5) 0.000
Dy3 0.0362(5) 0.1442(11) 0.0348(5) 0.0393(6) 0.0143(4) -0.0096(5)
O1 0.050(7) 0.057(7) 0.031(6) 0.010(5) 0.018(5) 0.003(6)
O2 0.039(6) 0.034(5) 0.033(5) -0.003(4) 0.009(5) -0.004(5)
O3 0.051(7) 0.043(6) 0.031(5) 0.005(5) 0.014(5) 0.006(5)
O4 0.051(7) 0.052(7) 0.046(7) 0.015(5) 0.025(6) 0.021(6)
O5 0.137(12) 0.094(9) 0.131(12) 0.034(8) 0.105(10) 0.025(8)
O6 0.30(2) 0.081(9) 0.230(18) 0.044(11) 0.235(19) 0.059(12)
O7 0.137(12) 0.094(9) 0.131(12) 0.034(8) 0.105(10) 0.025(8)
O8 0.30(2) 0.081(9) 0.230(18) 0.044(11) 0.235(19) 0.059(12)
O9 0.077(9) 0.057(8) 0.048(7) -0.008(6) 0.044(7) 0.000(7)
O10 0.067(9) 0.112(12) 0.050(8) 0.030(8) 0.038(7) -0.018(8)
O11 0.069(8) 0.032(6) 0.032(6) -0.006(5) -0.011(5) 0.015(5)
O12 0.094(11) 0.069(9) 0.049(8) -0.022(7) -0.003(7) 0.013(8)
O13 0.051(8) 0.056(8) 0.095(11) 0.038(8) 0.019(7) -0.004(6)
O14 0.075(10) 0.057(9) 0.094(12) -0.025(8) 0.018(9) 0.001(7)
O15 0.23(2) 0.065(10) 0.171(19) -0.034(11) 0.161(19) -0.052(13)
O16 0.24(3) 0.31(3) 0.14(2) 0.06(2) 0.00(2) -0.19(3)
N11 0.046(7) 0.035(7) 0.026(6) 0.001(5) 0.011(5) 0.011(6)
N21 0.054(8) 0.069(10) 0.036(7) 0.014(7) 0.032(7) 0.012(7)
C5 0.049(10) 0.073(13) 0.048(10) -0.004(9) 0.033(9) -0.008(9)
C6 0.054(11) 0.066(13) 0.037(9) -0.010(9) -0.010(8) 0.011(9)
C1 0.041(8) 0.032(7) 0.026(7) -0.005(6) 0.014(6) 0.000(6)
C12 0.042(8) 0.036(8) 0.022(7) -0.001(6) 0.013(6) -0.003(6)
C13 0.039(8) 0.038(8) 0.033(8) 0.007(7) 0.007(6) 0.007(7)
C14 0.043(9) 0.038(8) 0.035(8) 0.003(7) 0.011(7) 0.001(7)
C15 0.049(9) 0.036(8) 0.039(8) 0.003(7) 0.025(7) 0.005(7)
C16 0.057(10) 0.035(8) 0.025(7) 0.003(6) 0.021(7) 0.011(7)
C2 0.048(9) 0.048(9) 0.020(7) -0.009(6) 0.016(6) 0.011(7)
C3 0.22(3) 0.068(12) 0.21(3) 0.034(14) 0.19(2) 0.030(14)
C22 0.085(10) 0.059(8) 0.071(9) 0.008(7) 0.064(9) 0.015(7)
C23 0.087(10) 0.049(7) 0.073(9) 0.012(7) 0.062(9) 0.017(7)
C24 0.040(9) 0.062(11) 0.039(9) 0.023(8) 0.017(7) 0.006(8)
C25 0.087(10) 0.049(7) 0.073(9) 0.012(7) 0.062(9) 0.017(7)
C26 0.085(10) 0.059(8) 0.071(9) 0.008(7) 0.064(9) 0.015(7)
C4 0.22(3) 0.068(12) 0.21(3) 0.034(14) 0.19(2) 0.030(14)
N31 0.055(12) 0.040(10) 0.042(11) 0.000 0.028(9) 0.000
C32 0.064(11) 0.048(10) 0.045(10) 0.005(8) 0.035(9) -0.009(8)
C33 0.059(12) 0.049(11) 0.071(13) 0.018(10) 0.016(10) -0.010(9)
C34 0.09(2) 0.011(10) 0.10(2) 0.000 0.026(18) 0.000
N41 0.057(13) 0.043(11) 0.045(12) 0.000 0.001(10) 0.000
C42 0.063(11) 0.026(8) 0.057(11) 0.005(7) 0.001(9) 0.004(8)
C43 0.076(14) 0.043(11) 0.075(14) -0.008(10) -0.016(11) 0.012(10)
C44 0.048(16) 0.08(2) 0.08(2) 0.000 -0.014(15) 0.000

loop_
_atom_type_symbol
_atom_type_description
_atom_type_scat_dispersion_real
_atom_type_scat_dispersion_imag
_atom_type_scat_source
Dy Dy -0.1892 4.4098 'International Tables Vol C Tables 4.2.6.8 and 6.1.1.4'
O O 0.0106 0.0060 'International Tables Vol C Tables 4.2.6.8 and 6.1.1.4'
N N 0.0061 0.0033 'International Tables Vol C Tables 4.2.6.8 and 6.1.1.4'
C C 0.0033 0.0016 'International Tables Vol C Tables 4.2.6.8 and 6.1.1.4'
H H 0.0000 0.0000 'International Tables Vol C Tables 4.2.6.8 and 6.1.1.4'

loop_
_geom_angle_atom_site_label_1
_geom_angle_atom_site_label_2
_geom_angle_atom_site_label_3
_geom_angle
_geom_angle_site_symmetry_1
_geom_angle_site_symmetry_3
_geom_angle_publ_flag
O3 Dy1 O3 150.5(5) 2_655 . ?
O3 Dy1 O1 129.3(3) 2_655 2_655 ?
O3 Dy1 O1 72.8(4) . 2_655 ?
O3 Dy1 O1 72.8(4) 2_655 . ?
O3 Dy1 O1 129.3(4) . . ?
O1 Dy1 O1 96.9(6) 2_655 . ?
O3 Dy1 O11 87.3(4) 2_655 3 ?
O3 Dy1 O11 79.9(4) . 3 ?
O1 Dy1 O11 140.5(4) 2_655 3 ?
O1 Dy1 O11 78.8(4) . 3 ?
O3 Dy1 O11 79.9(4) 2_655 4 ?
O3 Dy1 O11 87.3(4) . 4 ?
O1 Dy1 O11 78.8(4) 2_655 4 ?
O1 Dy1 O11 140.5(4) . 4 ?
O11 Dy1 O11 128.4(5) 3 4 ?
O3 Dy1 N11 65.1(4) 2_655 2_655 ?
O3 Dy1 N11 135.4(4) . 2_655 ?
O1 Dy1 N11 64.7(4) 2_655 2_655 ?
O1 Dy1 N11 70.6(4) . 2_655 ?
O11 Dy1 N11 143.4(4) 3 2_655 ?
O11 Dy1 N11 72.2(4) 4 2_655 ?
O3 Dy1 N11 135.4(4) 2_655 . ?
O3 Dy1 N11 65.1(4) . . ?
O1 Dy1 N11 70.6(4) 2_655 . ?
O1 Dy1 N11 64.7(4) . . ?
O11 Dy1 N11 72.2(4) 3 . ?
O11 Dy1 N11 143.4(4) 4 . ?
N11 Dy1 N11 110.2(6) 2_655 . ?
O3 Dy1 N41 75.3(3) 2_655 3 ?
O3 Dy1 N41 75.3(3) . 3 ?
O1 Dy1 N41 131.5(3) 2_655 3 ?
O1 Dy1 N41 131.5(3) . 3 ?
O11 Dy1 N41 64.2(3) 3 3 ?
O11 Dy1 N41 64.2(3) 4 3 ?
N11 Dy1 N41 124.9(3) 2_655 3 ?
N11 Dy1 N41 124.9(3) . 3 ?
O4 Dy2 O4 136.1(6) . 2 ?
O4 Dy2 O14 73.0(5) . . ?
O4 Dy2 O14 140.9(5) 2 . ?
O4 Dy2 O14 140.9(5) . 2 ?
O4 Dy2 O14 73.0(5) 2 2 ?
O14 Dy2 O14 99.5(8) . 2 ?
O4 Dy2 O13 74.6(4) . . ?
O4 Dy2 O13 131.3(5) 2 . ?
O14 Dy2 O13 73.6(6) . . ?
O14 Dy2 O13 66.6(5) 2 . ?
O4 Dy2 O13 131.3(5) . 2 ?
O4 Dy2 O13 74.6(4) 2 2 ?
O14 Dy2 O13 66.6(5) . 2 ?
O14 Dy2 O13 73.6(6) 2 2 ?
O13 Dy2 O13 116.4(7) . 2 ?
O4 Dy2 O9 86.2(4) . 2 ?
O4 Dy2 O9 74.4(4) 2 2 ?
O14 Dy2 O9 142.9(5) . 2 ?
O14 Dy2 O9 77.4(5) 2 2 ?
O13 Dy2 O9 71.4(5) . 2 ?
O13 Dy2 O9 142.4(5) 2 2 ?
O4 Dy2 O9 74.4(4) . . ?
O4 Dy2 O9 86.2(4) 2 . ?
O14 Dy2 O9 77.4(5) . . ?
O14 Dy2 O9 142.9(5) 2 . ?
O13 Dy2 O9 142.4(5) . . ?
O13 Dy2 O9 71.4(5) 2 . ?
O9 Dy2 O9 126.8(6) 2 . ?
O4 Dy2 N31 68.1(3) . . ?
O4 Dy2 N31 68.1(3) 2 . ?
O14 Dy2 N31 130.2(4) . . ?
O14 Dy2 N31 130.2(4) 2 . ?
O13 Dy2 N31 121.8(3) . . ?
O13 Dy2 N31 121.8(3) 2 . ?
O9 Dy2 N31 63.4(3) 2 . ?
O9 Dy2 N31 63.4(3) . . ?
O10 Dy3 O12 132.5(6) 5_566 . ?
O10 Dy3 O2 83.2(5) 5_566 5_666 ?
O12 Dy3 O2 144.1(5) . 5_666 ?
O10 Dy3 O15 71.9(6) 5_566 . ?
O12 Dy3 O15 113.3(6) . . ?
O2 Dy3 O15 77.4(7) 5_666 . ?
O10 Dy3 O5 143.3(6) 5_566 . ?
O12 Dy3 O5 72.1(7) . . ?
O2 Dy3 O5 79.6(6) 5_666 . ?
O15 Dy3 O5 72.7(6) . . ?
O10 Dy3 O16 69.1(9) 5_566 . ?
O12 Dy3 O16 64.0(8) . . ?
O2 Dy3 O16 151.8(7) 5_666 . ?
O15 Dy3 O16 88.6(12) . . ?
O5 Dy3 O16 119.8(13) . . ?
O10 Dy3 O8 80.3(6) 5_566 5_566 ?
O12 Dy3 O8 74.7(7) . 5_566 ?
O2 Dy3 O8 115.1(7) 5_666 5_566 ?
O15 Dy3 O8 148.1(7) . 5_566 ?
O5 Dy3 O8 136.4(6) . 5_566 ?
O16 Dy3 O8 66.6(13) . 5_566 ?
O10 Dy3 N21 141.0(5) 5_566 . ?
O12 Dy3 N21 71.3(5) . . ?
O2 Dy3 N21 77.0(4) 5_666 . ?
O15 Dy3 N21 133.5(6) . . ?
O5 Dy3 N21 64.9(5) . . ?
O16 Dy3 N21 128.5(8) . . ?
O8 Dy3 N21 78.3(6) 5_566 . ?
O10 Dy3 O7 81.0(5) 5_566 . ?
O12 Dy3 O7 109.9(5) . . ?
O2 Dy3 O7 66.1(5) 5_666 . ?
O15 Dy3 O7 136.7(7) . . ?
O5 Dy3 O7 119.9(7) . . ?
O16 Dy3 O7 112.8(13) . . ?
O8 Dy3 O7 49.5(8) 5_566 . ?
N21 Dy3 O7 60.4(5) . . ?
C1 O1 Dy1 124.0(10) . . ?
C1 O2 Dy3 133.8(9) . 5_666 ?
C2 O3 Dy1 122.9(9) . . ?
C2 O4 Dy2 138.7(10) . . ?
C3 O5 Dy3 121.1(16) . . ?
C4 O7 Dy3 106.1(10) . . ?
C4 O8 Dy3 170.4(15) . 5_566 ?
C5 O9 Dy2 124.0(10) . . ?
C5 O10 Dy3 147.5(13) . 5_566 ?
C6 O11 Dy1 123.1(10) . 3_445 ?
C6 O12 Dy3 148.4(14) . . ?
C16 N11 C12 119.0(12) . . ?
C16 N11 Dy1 119.6(9) . . ?
C12 N11 Dy1 120.5(9) . . ?
C26 N21 C22 120.6(15) . . ?
C26 N21 Dy3 119.7(10) . . ?
C22 N21 Dy3 118.0(12) . . ?
O10 C5 O9 126.7(18) . . ?
O10 C5 C32 115.9(18) . . ?
O9 C5 C32 117.3(15) . . ?
O12 C6 O11 127.2(18) . . ?
O12 C6 C42 115.4(17) . . ?
O11 C6 C42 117.4(15) . . ?
O1 C1 O2 125.9(13) . . ?
O1 C1 C12 115.8(13) . . ?
O2 C1 C12 118.3(12) . . ?
N11 C12 C13 122.9(13) . . ?
N11 C12 C1 112.9(12) . . ?
C13 C12 C1 124.2(13) . . ?
C12 C13 C14 118.4(13) . . ?
C12 C13 H1 120.8 . . ?
C14 C13 H1 120.8 . . ?
C15 C14 C13 117.8(13) . . ?
C15 C14 C24 122.4(12) . . ?
C13 C14 C24 119.8(11) . . ?
C16 C15 C14 119.2(13) . . ?
C16 C15 H2 120.4 . . ?
C14 C15 H2 120.4 . . ?
N11 C16 C15 122.6(13) . . ?
N11 C16 C2 113.7(12) . . ?
C15 C16 C2 123.7(13) . . ?
O4 C2 O3 125.4(14) . . ?
O4 C2 C16 118.3(14) . . ?
O3 C2 C16 116.3(13) . . ?
O6 C3 O5 124(2) . . ?
O6 C3 C22 119.7(19) . . ?
O5 C3 C22 116.6(18) . . ?
N21 C22 C23 121.6(15) . . ?
N21 C22 C3 114.6(15) . . ?
C23 C22 C3 123.8(15) . . ?
C22 C23 C24 119.7(14) . . ?
C22 C23 H3 120.2 . . ?
C24 C23 H3 120.2 . . ?
C25 C24 C23 116.1(13) . . ?
C25 C24 C14 123.0(13) . . ?
C23 C24 C14 120.8(12) . . ?
C26 C25 C24 120.5(15) . . ?
C26 C25 H4 119.7 . . ?
C24 C25 H4 119.7 . . ?
N21 C26 C25 121.2(14) . . ?
N21 C26 C4 114.4(14) . . ?
C25 C26 C4 123.8(14) . . ?
O7 C4 O8 131.3(18) . . ?
O7 C4 C26 104.9(16) . . ?
O8 C4 C26 123.8(17) . . ?
C32 N31 C32 120.3(19) 2 . ?
C32 N31 Dy2 119.9(10) 2 . ?
C32 N31 Dy2 119.9(10) . . ?
N31 C32 C33 122.0(16) . . ?
N31 C32 C5 114.8(14) . . ?
C33 C32 C5 123.2(15) . . ?
C32 C33 C34 118.3(16) . . ?
C32 C33 H5 120.9 . . ?
C34 C33 H5 120.9 . . ?
C33 C34 C33 119(2) 2 . ?
C33 C34 C44 120.4(10) 2 . ?
C33 C34 C44 120.4(10) . . ?
C42 N41 C42 117.5(19) . 2 ?
C42 N41 Dy1 121.3(10) . 3_445 ?
C42 N41 Dy1 121.3(10) 2 3_445 ?
N41 C42 C43 123.2(16) . . ?
N41 C42 C6 112.8(13) . . ?
C43 C42 C6 123.9(16) . . ?
C42 C43 C44 119.7(19) . . ?
C42 C43 H6 120.2 . . ?
C44 C43 H6 120.2 . . ?
C43 C44 C43 117(2) . 2 ?
C43 C44 C34 121.6(12) . . ?
C43 C44 C34 121.6(12) 2 . ?

loop_
_geom_bond_atom_site_label_1
_geom_bond_atom_site_label_2
_geom_bond_distance
_geom_bond_site_symmetry_2
_geom_bond_publ_flag
Dy1 O3 2.391(11) 2_655 ?
Dy1 O3 2.391(11) . ?
Dy1 O1 2.410(11) 2_655 ?
Dy1 O1 2.410(11) . ?
Dy1 O11 2.411(10) 3 ?
Dy1 O11 2.411(10) 4 ?
Dy1 N11 2.462(12) 2_655 ?
Dy1 N11 2.462(12) . ?
Dy1 N41 2.479(19) 3 ?
Dy2 O4 2.369(11) . ?
Dy2 O4 2.369(11) 2 ?
Dy2 O14 2.451(14) . ?
Dy2 O14 2.451(14) 2 ?
Dy2 O13 2.454(12) . ?
Dy2 O13 2.454(12) 2 ?
Dy2 O9 2.454(12) 2 ?
Dy2 O9 2.454(12) . ?
Dy2 N31 2.546(18) . ?
Dy3 O10 2.289(11) 5_566 ?
Dy3 O12 2.339(14) . ?
Dy3 O2 2.347(10) 5_666 ?
Dy3 O15 2.39(2) . ?
Dy3 O5 2.412(16) . ?
Dy3 O16 2.42(3) . ?
Dy3 O8 2.49(2) 5_566 ?
Dy3 N21 2.497(15) . ?
Dy3 O7 2.63(2) . ?
O1 C1 1.252(17) . ?
O2 C1 1.258(18) . ?
O2 Dy3 2.347(10) 5_666 ?
O3 C2 1.266(19) . ?
O4 C2 1.244(19) . ?
O5 C3 1.27(3) . ?
O6 C3 1.24(3) . ?
O7 C4 1.333(17) . ?
O8 C4 1.375(18) . ?
O8 Dy3 2.49(2) 5_566 ?
O9 C5 1.26(2) . ?
O10 C5 1.26(2) . ?
O10 Dy3 2.289(11) 5_566 ?
O11 C6 1.26(2) . ?
O11 Dy1 2.411(10) 3_445 ?
O12 C6 1.24(2) . ?
N11 C16 1.324(19) . ?
N11 C12 1.332(18) . ?
N21 C26 1.30(2) . ?
N21 C22 1.323(19) . ?
C5 C32 1.49(2) . ?
C6 C42 1.50(2) . ?
C1 C12 1.520(18) . ?
C12 C13 1.377(17) . ?
C13 C14 1.406(18) . ?
C13 H1 0.9500 . ?
C14 C15 1.394(18) . ?
C14 C24 1.48(2) . ?
C15 C16 1.376(18) . ?
C15 H2 0.9500 . ?
C16 C2 1.517(18) . ?
C3 C22 1.51(2) . ?
C22 C23 1.373(19) . ?
C23 C24 1.398(19) . ?
C23 H3 0.9500 . ?
C24 C25 1.390(18) . ?
C25 C26 1.377(19) . ?
C25 H4 0.9500 . ?
C26 C4 1.53(2) . ?
N31 C32 1.325(15) 2 ?
N31 C32 1.325(15) . ?
C32 C33 1.39(2) . ?
C33 C34 1.39(2) . ?
C33 H5 0.9500 . ?
C34 C33 1.39(2) 2 ?
C34 C44 1.46(4) . ?
N41 C42 1.324(17) . ?
N41 C42 1.324(16) 2 ?
N41 Dy1 2.479(19) 3_445 ?
C42 C43 1.38(2) . ?
C43 C44 1.38(2) . ?
C43 H6 0.9500 . ?
C44 C43 1.38(2) 2 ?

loop_
_geom_torsion_atom_site_label_1
_geom_torsion_atom_site_label_2
_geom_torsion_atom_site_label_3
_geom_torsion_atom_site_label_4
_geom_torsion
_geom_torsion_site_symmetry_1
_geom_torsion_site_symmetry_2
_geom_torsion_site_symmetry_3
_geom_torsion_site_symmetry_4
_geom_torsion_publ_flag
O3 Dy1 O1 C1 161.5(12) 2_655 . . . ?
O3 Dy1 O1 C1 3.9(14) . . . . ?
O1 Dy1 O1 C1 -69.4(11) 2_655 . . . ?
O11 Dy1 O1 C1 70.8(12) 3 . . . ?
O11 Dy1 O1 C1 -150.1(10) 4 . . . ?
N11 Dy1 O1 C1 -129.5(12) 2_655 . . . ?
N11 Dy1 O1 C1 -4.7(11) . . . . ?
N41 Dy1 O1 C1 110.6(11) 3 . . . ?
O3 Dy1 O3 C2 -154.6(11) 2_655 . . . ?
O1 Dy1 O3 C2 62.3(11) 2_655 . . . ?
O1 Dy1 O3 C2 -22.5(13) . . . . ?
O11 Dy1 O3 C2 -88.8(11) 3 . . . ?
O11 Dy1 O3 C2 141.3(11) 4 . . . ?
N11 Dy1 O3 C2 80.2(12) 2_655 . . . ?
N11 Dy1 O3 C2 -13.9(11) . . . . ?
N41 Dy1 O3 C2 -154.6(11) 3 . . . ?
O4 Dy2 O4 C2 105.5(17) 2 . . . ?
O14 Dy2 O4 C2 -106.1(17) . . . . ?
O14 Dy2 O4 C2 -22(2) 2 . . . ?
O13 Dy2 O4 C2 -29.0(16) . . . . ?
O13 Dy2 O4 C2 -140.8(16) 2 . . . ?
O9 Dy2 O4 C2 42.7(16) 2 . . . ?
O9 Dy2 O4 C2 172.6(17) . . . . ?
N31 Dy2 O4 C2 105.5(17) . . . . ?
O10 Dy3 O5 C3 -164(3) 5_566 . . . ?
O12 Dy3 O5 C3 57(3) . . . . ?
O2 Dy3 O5 C3 -100(3) 5_666 . . . ?
O15 Dy3 O5 C3 180(3) . . . . ?
O16 Dy3 O5 C3 102(3) . . . . ?
O8 Dy3 O5 C3 15(4) 5_566 . . . ?
N21 Dy3 O5 C3 -20(3) . . . . ?
O7 Dy3 O5 C3 -46(3) . . . . ?
O10 Dy3 O7 C4 -138.4(14) 5_566 . . . ?
O12 Dy3 O7 C4 -6.3(15) . . . . ?
O2 Dy3 O7 C4 135.1(14) 5_666 . . . ?
O15 Dy3 O7 C4 170.4(13) . . . . ?
O5 Dy3 O7 C4 74.0(15) . . . . ?
O16 Dy3 O7 C4 -75.7(15) . . . . ?
O8 Dy3 O7 C4 -53.5(13) 5_566 . . . ?
N21 Dy3 O7 C4 46.9(12) . . . . ?
O4 Dy2 O9 C5 -65.7(15) . . . . ?
O4 Dy2 O9 C5 74.5(15) 2 . . . ?
O14 Dy2 O9 C5 -141.3(16) . . . . ?
O14 Dy2 O9 C5 129.5(15) 2 . . . ?
O13 Dy2 O9 C5 -101.2(16) . . . . ?
O13 Dy2 O9 C5 149.5(16) 2 . . . ?
O9 Dy2 O9 C5 7.2(14) 2 . . . ?
N31 Dy2 O9 C5 7.2(14) . . . . ?
O10 Dy3 O12 C6 -78(3) 5_566 . . . ?
O2 Dy3 O12 C6 110(3) 5_666 . . . ?
O15 Dy3 O12 C6 9(3) . . . . ?
O5 Dy3 O12 C6 70(3) . . . . ?
O16 Dy3 O12 C6 -68(3) . . . . ?
O8 Dy3 O12 C6 -139(3) 5_566 . . . ?
N21 Dy3 O12 C6 139(3) . . . . ?
O7 Dy3 O12 C6 -174(3) . . . . ?
O3 Dy1 N11 C16 166.6(10) 2_655 . . . ?
O3 Dy1 N11 C16 12.9(10) . . . . ?
O1 Dy1 N11 C16 -66.6(11) 2_655 . . . ?
O1 Dy1 N11 C16 -174.4(12) . . . . ?
O11 Dy1 N11 C16 99.8(11) 3 . . . ?
O11 Dy1 N11 C16 -31.7(14) 4 . . . ?
N11 Dy1 N11 C16 -118.8(12) 2_655 . . . ?
N41 Dy1 N11 C16 61.2(12) 3 . . . ?
O3 Dy1 N11 C12 -24.7(13) 2_655 . . . ?
O3 Dy1 N11 C12 -178.4(12) . . . . ?
O1 Dy1 N11 C12 102.1(11) 2_655 . . . ?
O1 Dy1 N11 C12 -5.7(10) . . . . ?
O11 Dy1 N11 C12 -91.5(11) 3 . . . ?
O11 Dy1 N11 C12 137.0(10) 4 . . . ?
N11 Dy1 N11 C12 49.9(10) 2_655 . . . ?
N41 Dy1 N11 C12 -130.1(10) 3 . . . ?
O10 Dy3 N21 C26 -31.8(19) 5_566 . . . ?
O12 Dy3 N21 C26 103.8(16) . . . . ?
O2 Dy3 N21 C26 -93.3(16) 5_666 . . . ?
O15 Dy3 N21 C26 -151.5(16) . . . . ?
O5 Dy3 N21 C26 -177.7(18) . . . . ?
O16 Dy3 N21 C26 73(2) . . . . ?
O8 Dy3 N21 C26 26.2(16) 5_566 . . . ?
O7 Dy3 N21 C26 -23.6(16) . . . . ?
O10 Dy3 N21 C22 162.5(14) 5_566 . . . ?
O12 Dy3 N21 C22 -61.9(15) . . . . ?
O2 Dy3 N21 C22 101.1(15) 5_666 . . . ?
O15 Dy3 N21 C22 42.9(18) . . . . ?
O5 Dy3 N21 C22 16.6(16) . . . . ?
O16 Dy3 N21 C22 -93(2) . . . . ?
O8 Dy3 N21 C22 -139.5(17) 5_566 . . . ?
O7 Dy3 N21 C22 170.8(17) . . . . ?
Dy3 O10 C5 O9 65(4) 5_566 . . . ?
Dy3 O10 C5 C32 -118(2) 5_566 . . . ?
Dy2 O9 C5 O10 167.0(14) . . . . ?
Dy2 O9 C5 C32 -10(2) . . . . ?
Dy3 O12 C6 O11 -4(5) . . . . ?
Dy3 O12 C6 C42 176.0(19) . . . . ?
Dy1 O11 C6 O12 167.7(17) 3_445 . . . ?
Dy1 O11 C6 C42 -13(3) 3_445 . . . ?
Dy1 O1 C1 O2 -168.7(11) . . . . ?
Dy1 O1 C1 C12 13.0(17) . . . . ?
Dy3 O2 C1 O1 86.4(18) 5_666 . . . ?
Dy3 O2 C1 C12 -95.4(15) 5_666 . . . ?
C16 N11 C12 C13 2(2) . . . . ?
Dy1 N11 C12 C13 -166.8(11) . . . . ?
C16 N11 C12 C1 -177.9(13) . . . . ?
Dy1 N11 C12 C1 13.3(16) . . . . ?
O1 C1 C12 N11 -16.8(18) . . . . ?
O2 C1 C12 N11 164.8(13) . . . . ?
O1 C1 C12 C13 163.3(14) . . . . ?
O2 C1 C12 C13 -15(2) . . . . ?
N11 C12 C13 C14 1(2) . . . . ?
C1 C12 C13 C14 -179.5(13) . . . . ?
C12 C13 C14 C15 -3(2) . . . . ?
C12 C13 C14 C24 175.3(14) . . . . ?
C13 C14 C15 C16 4(2) . . . . ?
C24 C14 C15 C16 -175.1(15) . . . . ?
C12 N11 C16 C15 -2(2) . . . . ?
Dy1 N11 C16 C15 167.1(12) . . . . ?
C12 N11 C16 C2 179.6(12) . . . . ?
Dy1 N11 C16 C2 -11.6(17) . . . . ?
C14 C15 C16 N11 -1(2) . . . . ?
C14 C15 C16 C2 177.4(14) . . . . ?
Dy2 O4 C2 O3 29(3) . . . . ?
Dy2 O4 C2 C16 -150.1(12) . . . . ?
Dy1 O3 C2 O4 -166.0(12) . . . . ?
Dy1 O3 C2 C16 13.4(17) . . . . ?
N11 C16 C2 O4 178.8(14) . . . . ?
C15 C16 C2 O4 0(2) . . . . ?
N11 C16 C2 O3 -0.6(19) . . . . ?
C15 C16 C2 O3 -179.3(14) . . . . ?
Dy3 O5 C3 O6 -161(4) . . . . ?
Dy3 O5 C3 C22 21(5) . . . . ?
C26 N21 C22 C23 3(4) . . . . ?
Dy3 N21 C22 C23 168.3(18) . . . . ?
C26 N21 C22 C3 -179(3) . . . . ?
Dy3 N21 C22 C3 -13(3) . . . . ?
O6 C3 C22 N21 177(4) . . . . ?
O5 C3 C22 N21 -4(5) . . . . ?
O6 C3 C22 C23 -4(6) . . . . ?
O5 C3 C22 C23 174(3) . . . . ?
N21 C22 C23 C24 0(4) . . . . ?
C3 C22 C23 C24 -179(3) . . . . ?
C22 C23 C24 C25 1(3) . . . . ?
C22 C23 C24 C14 -176(2) . . . . ?
C15 C14 C24 C25 -35(3) . . . . ?
C13 C14 C24 C25 146.2(19) . . . . ?
C15 C14 C24 C23 141.2(19) . . . . ?
C13 C14 C24 C23 -37(3) . . . . ?
C23 C24 C25 C26 -3(3) . . . . ?
C14 C24 C25 C26 173(2) . . . . ?
C22 N21 C26 C25 -5(3) . . . . ?
Dy3 N21 C26 C25 -170.7(17) . . . . ?
C22 N21 C26 C4 165.9(19) . . . . ?
Dy3 N21 C26 C4 1(2) . . . . ?
C24 C25 C26 N21 6(4) . . . . ?
C24 C25 C26 C4 -164.7(18) . . . . ?
Dy3 O7 C4 O8 117.7(12) . . . . ?
Dy3 O7 C4 C26 -62.5(11) . . . . ?
Dy3 O8 C4 O7 73(8) 5_566 . . . ?
Dy3 O8 C4 C26 -107(8) 5_566 . . . ?
N21 C26 C4 O7 44.0(19) . . . . ?
C25 C26 C4 O7 -145(2) . . . . ?
N21 C26 C4 O8 -136.1(19) . . . . ?
C25 C26 C4 O8 35(2) . . . . ?
O4 Dy2 N31 C32 -100.5(10) . . . 2 ?
O4 Dy2 N31 C32 79.5(10) 2 . . 2 ?
O14 Dy2 N31 C32 -141.5(11) . . . 2 ?
O14 Dy2 N31 C32 38.5(11) 2 . . 2 ?
O13 Dy2 N31 C32 -46.5(11) . . . 2 ?
O13 Dy2 N31 C32 133.5(11) 2 . . 2 ?
O9 Dy2 N31 C32 -3.5(10) 2 . . 2 ?
O9 Dy2 N31 C32 176.5(10) . . . 2 ?
O4 Dy2 N31 C32 79.5(10) . . . . ?
O4 Dy2 N31 C32 -100.5(10) 2 . . . ?
O14 Dy2 N31 C32 38.5(11) . . . . ?
O14 Dy2 N31 C32 -141.5(11) 2 . . . ?
O13 Dy2 N31 C32 133.5(11) . . . . ?
O13 Dy2 N31 C32 -46.5(11) 2 . . . ?
O9 Dy2 N31 C32 176.5(10) 2 . . . ?
O9 Dy2 N31 C32 -3.5(10) . . . . ?
C32 N31 C32 C33 -0.6(14) 2 . . . ?
Dy2 N31 C32 C33 179.4(14) . . . . ?
C32 N31 C32 C5 -179.5(19) 2 . . . ?
Dy2 N31 C32 C5 0.5(19) . . . . ?
O10 C5 C32 N31 -171.5(15) . . . . ?
O9 C5 C32 N31 6(2) . . . . ?
O10 C5 C32 C33 10(3) . . . . ?
O9 C5 C32 C33 -173.2(19) . . . . ?
N31 C32 C33 C34 1(3) . . . . ?
C5 C32 C33 C34 179.9(15) . . . . ?
C32 C33 C34 C33 -0.5(13) . . . 2 ?
C32 C33 C34 C44 179.5(13) . . . . ?
C42 N41 C42 C43 -0.2(16) 2 . . . ?
Dy1 N41 C42 C43 179.8(16) 3_445 . . . ?
C42 N41 C42 C6 -177(2) 2 . . . ?
Dy1 N41 C42 C6 3(2) 3_445 . . . ?
O12 C6 C42 N41 -174.4(17) . . . . ?
O11 C6 C42 N41 6(3) . . . . ?
O12 C6 C42 C43 9(3) . . . . ?
O11 C6 C42 C43 -171(2) . . . . ?
N41 C42 C43 C44 0(3) . . . . ?
C6 C42 C43 C44 176.9(17) . . . . ?
C42 C43 C44 C43 -0.1(15) . . . 2 ?
C42 C43 C44 C34 179.9(15) . . . . ?
C33 C34 C44 C43 151.6(15) 2 . . . ?
C33 C34 C44 C43 -28.4(15) . . . . ?
C33 C34 C44 C43 -28.4(15) 2 . . 2 ?
C33 C34 C44 C43 151.6(15) . . . 2 ?
